data_7239564
loop_
_publ_author_name
'Yin, Ping'
'Zhang, Jiaheng'
'He, Chunlin'
'Parrish, Damon A.'
'Shreeve, Jean'ne M.'

_publ_section_title
;
 Polynitro-substituted pyrazoles and triazoles as potential energetic
 materials and oxidizers
;
_journal_issue 9
_journal_name_full 'Journal of Materials Chemistry A'
_journal_page_first 3200
_journal_paper_doi 10.1039/c3ta15057g
_journal_volume 2
_journal_year 2014
_chemical_formula_moiety 'C5 H5 N9 O10'
_chemical_formula_sum 'C5 H5 N9 O10'
_chemical_formula_weight 351.18
_chemical_name_systematic
;
3,5-dinitro-N1-(2,2,2-trinitroethyl)-1H-pyrazole-1,4-diamine
;
_space_group_IT_number 61
_space_group_name_Hall '-P 2ac 2ab'
_space_group_name_H-M_alt 'P b c a'
_symmetry_cell_setting orthorhombic
_symmetry_space_group_name_H-M 'P b c a'
_atom_sites_solution_hydrogens geom
_atom_sites_solution_primary direct
_atom_sites_solution_secondary difmap
_audit_creation_date 2013-02-28
_audit_creation_method 'from SHELXTL CIF, local template and enCIFer'
_cell_angle_alpha 90.00
_cell_angle_beta 90.00
_cell_angle_gamma 90.00
_cell_formula_units_Z 8
_cell_length_a 11.0318(17)
_cell_length_b 10.0035(15)
_cell_length_c 22.999(3)
_cell_measurement_temperature 150(2)
_cell_volume 2538.1(6)
_computing_cell_refinement 'Bruker APEX2 v2010.3-0 (Bruker, 2009)'
_computing_data_collection 'Bruker APEX2 v2010.3-0 (Bruker, 2009)'
_computing_data_reduction
;
Bruker SAINT v7.68A (Bruker, 2009), Bruker XPREP v2008/2 (Bruker, 2008)
;
_computing_molecular_graphics 'Bruker SHELXTL v2008/4 (Bruker, 2008)'
_computing_publication_material 'Bruker SHELXTL v2008/4 (Bruker, 2008)'
_computing_structure_refinement 'Bruker SHELXTL v2008/4 (Bruker, 2008)'
_computing_structure_solution 'Bruker SHELXTL v2008/4 (Bruker, 2008)'
_diffrn_ambient_temperature 150(2)
_diffrn_measured_fraction_theta_full 0.989
_diffrn_measured_fraction_theta_max 0.989
_diffrn_measurement_device_type 'Bruker SMART APEX II CCD'
_diffrn_measurement_method '\w scans'
_diffrn_radiation_monochromator graphite
_diffrn_radiation_source 'fine focus sealed tube'
_diffrn_radiation_type MoK\a
_diffrn_radiation_wavelength 0.71073
_diffrn_reflns_av_R_equivalents 0.0504
_diffrn_reflns_av_sigmaI/netI 0.0283
_diffrn_reflns_limit_h_max 13
_diffrn_reflns_limit_h_min -13
_diffrn_reflns_limit_k_max 12
_diffrn_reflns_limit_k_min -10
_diffrn_reflns_limit_l_max 28
_diffrn_reflns_limit_l_min -28
_diffrn_reflns_number 21706
_diffrn_reflns_theta_full 26.50
_diffrn_reflns_theta_max 26.50
_diffrn_reflns_theta_min 1.77
_exptl_absorpt_coefficient_mu 0.177
_exptl_absorpt_correction_T_max 0.9894
_exptl_absorpt_correction_T_min 0.9198
_exptl_absorpt_correction_type multi-scan
_exptl_absorpt_process_details 'SADABS v2008/1 (Bruker, 2008)'
_exptl_crystal_colour yellow
_exptl_crystal_density_diffrn 1.838
_exptl_crystal_density_method 'not measured'
_exptl_crystal_description plate
_exptl_crystal_F_000 1424
_exptl_crystal_size_max 0.48
_exptl_crystal_size_mid 0.34
_exptl_crystal_size_min 0.06
_refine_diff_density_max 0.315
_refine_diff_density_min -0.235
_refine_diff_density_rms 0.047
_refine_ls_extinction_method none
_refine_ls_goodness_of_fit_ref 1.045
_refine_ls_hydrogen_treatment mixed
_refine_ls_matrix_type full
_refine_ls_number_parameters 220
_refine_ls_number_reflns 2606
_refine_ls_number_restraints 0
_refine_ls_restrained_S_all 1.045
_refine_ls_R_factor_all 0.0441
_refine_ls_R_factor_gt 0.0351
_refine_ls_shift/su_max 0.001
_refine_ls_shift/su_mean 0.000
_refine_ls_structure_factor_coef Fsqd
_refine_ls_weighting_details 'calc w=1/[\s^2^(Fo^2^)+(0.0402P)^2^+0.9534P] where P=(Fo^2^+2Fc^2^)/3'
_refine_ls_weighting_scheme calc
_refine_ls_wR_factor_gt 0.0840
_refine_ls_wR_factor_ref 0.0882
_reflns_number_gt 2150
_reflns_number_total 2606
_reflns_threshold_expression I>2\s(I)
_cod_data_source_file c3ta15057g.txt
_cod_data_source_block shrv231
_cod_depositor_comments
;
The following automatic conversions were performed:

data item '_symmetry_cell_setting' value 'Orthorhombic' was changed
to 'orthorhombic' in accordance with the
/home/saulius/struct/COD-crude-data/automatic-downloads/DataCite-retrospective/RSC/depositions/lib/dictionaries/cif_core.dic
dictionary named 'cif_core.dic' version 2.4.2 last updated on
2011-04-26.

Automatic conversion script
Id: cif_fix_values 6909 2019-04-08 15:41:33Z antanas 
;
_cod_original_cell_volume 2538.1(7)
_cod_original_sg_symbol_H-M Pbca
_cod_database_code 7239564

loop_
_symmetry_equiv_pos_as_xyz
'x, y, z'
'x+1/2, -y+1/2, -z'
'-x, y+1/2, -z+1/2'
'-x+1/2, -y, z+1/2'
'-x, -y, -z'
'-x-1/2, y-1/2, z'
'x, -y-1/2, z-1/2'
'x-1/2, y, -z-1/2'

loop_
_atom_site_label
_atom_site_type_symbol
_atom_site_fract_x
_atom_site_fract_y
_atom_site_fract_z
_atom_site_U_iso_or_equiv
_atom_site_adp_type
_atom_site_occupancy
_atom_site_symmetry_multiplicity
_atom_site_calc_flag
_atom_site_refinement_flags
N1 N 1.02262(11) 0.87182(13) 0.58544(5) 0.0157(3) Uani 1 1 d .
N2 N 0.93224(11) 0.89438(13) 0.54933(5) 0.0168(3) Uani 1 1 d .
C3 C 0.88801(13) 0.77365(15) 0.53731(6) 0.0164(3) Uani 1 1 d .
C4 C 0.94847(14) 0.66744(16) 0.56561(6) 0.0172(3) Uani 1 1 d .
C5 C 1.03619(13) 0.73714(15) 0.59745(6) 0.0161(3) Uani 1 1 d .
N6 N 0.78964(12) 0.76109(13) 0.49788(6) 0.0179(3) Uani 1 1 d .
O7 O 0.73467(10) 0.86181(12) 0.48216(5) 0.0235(3) Uani 1 1 d .
O8 O 0.76529(11) 0.64708(12) 0.48114(5) 0.0261(3) Uani 1 1 d .
N9 N 0.92738(13) 0.53614(13) 0.56320(6) 0.0250(3) Uani 1 1 d .
H9A H 0.9723 0.4807 0.5837 0.030 Uiso 1 1 calc R
H9B H 0.8686 0.5051 0.5411 0.030 Uiso 1 1 calc R
N10 N 1.12968(11) 0.68217(13) 0.63085(5) 0.0187(3) Uani 1 1 d .
O11 O 1.13289(10) 0.55800(11) 0.63410(5) 0.0241(3) Uani 1 1 d .
O12 O 1.20401(10) 0.75622(12) 0.65475(5) 0.0258(3) Uani 1 1 d .
N13 N 1.08941(12) 0.98200(13) 0.60364(6) 0.0164(3) Uani 1 1 d .
H13 H 1.1612(17) 0.9724(18) 0.5937(8) 0.020 Uiso 1 1 d .
C14 C 1.07689(13) 1.01863(16) 0.66453(6) 0.0165(3) Uani 1 1 d .
H14A H 1.1519 1.0637 0.6777 0.020 Uiso 1 1 calc R
H14B H 1.0662 0.9367 0.6881 0.020 Uiso 1 1 calc R
C15 C 0.96887(14) 1.11147(17) 0.67420(7) 0.0203(4) Uani 1 1 d .
N16 N 0.99299(13) 1.20701(16) 0.72441(6) 0.0289(4) Uani 1 1 d .
O17 O 1.02963(12) 1.15278(15) 0.76804(5) 0.0368(3) Uani 1 1 d .
O18 O 0.97272(17) 1.32475(15) 0.71742(7) 0.0559(5) Uani 1 1 d .
N19 N 0.94124(14) 1.19646(15) 0.62136(6) 0.0269(3) Uani 1 1 d .
O20 O 1.02668(12) 1.26075(13) 0.60313(6) 0.0357(3) Uani 1 1 d .
O21 O 0.83889(12) 1.19240(16) 0.60212(6) 0.0461(4) Uani 1 1 d .
N22 N 0.85221(12) 1.03831(17) 0.69085(6) 0.0306(4) Uani 1 1 d .
O23 O 0.78338(12) 1.09817(19) 0.72285(7) 0.0571(5) Uani 1 1 d .
O24 O 0.83939(11) 0.92756(15) 0.67062(6) 0.0389(3) Uani 1 1 d .

loop_
_atom_site_aniso_label
_atom_site_aniso_U_11
_atom_site_aniso_U_22
_atom_site_aniso_U_33
_atom_site_aniso_U_23
_atom_site_aniso_U_13
_atom_site_aniso_U_12
N1 0.0164(6) 0.0142(7) 0.0166(6) -0.0004(5) 0.0000(5) 0.0002(5)
N2 0.0192(6) 0.0161(7) 0.0152(6) 0.0009(5) 0.0002(5) 0.0015(5)
C3 0.0178(7) 0.0154(8) 0.0161(7) -0.0003(6) 0.0005(6) 0.0001(6)
C4 0.0191(7) 0.0160(8) 0.0166(7) 0.0001(6) 0.0032(6) 0.0021(6)
C5 0.0177(7) 0.0132(8) 0.0175(7) 0.0011(6) 0.0009(6) 0.0029(6)
N6 0.0199(7) 0.0159(7) 0.0179(7) 0.0010(5) 0.0001(5) -0.0007(5)
O7 0.0249(6) 0.0181(6) 0.0274(6) 0.0017(5) -0.0066(5) 0.0034(5)
O8 0.0344(7) 0.0152(6) 0.0287(6) -0.0039(5) -0.0099(5) -0.0027(5)
N9 0.0304(8) 0.0134(7) 0.0311(8) 0.0019(6) -0.0082(6) 0.0002(6)
N10 0.0186(7) 0.0194(8) 0.0181(6) 0.0009(5) 0.0018(5) 0.0033(5)
O11 0.0272(6) 0.0147(6) 0.0302(6) 0.0051(5) -0.0020(5) 0.0042(5)
O12 0.0218(6) 0.0242(7) 0.0313(6) -0.0023(5) -0.0083(5) 0.0006(5)
N13 0.0153(6) 0.0149(7) 0.0190(7) -0.0027(5) 0.0036(5) -0.0033(5)
C14 0.0156(7) 0.0171(8) 0.0167(8) 0.0001(6) -0.0012(6) -0.0009(6)
C15 0.0204(8) 0.0225(9) 0.0180(8) -0.0016(7) -0.0002(6) 0.0017(7)
N16 0.0303(8) 0.0314(9) 0.0250(8) -0.0105(7) 0.0022(6) 0.0047(7)
O17 0.0360(7) 0.0543(9) 0.0200(7) -0.0084(6) -0.0030(5) 0.0074(6)
O18 0.0943(13) 0.0282(9) 0.0451(9) -0.0163(7) -0.0002(8) 0.0148(8)
N19 0.0335(8) 0.0224(8) 0.0249(7) -0.0008(6) -0.0023(6) 0.0120(7)
O20 0.0479(8) 0.0233(7) 0.0359(7) 0.0077(6) 0.0077(6) 0.0058(6)
O21 0.0390(8) 0.0556(10) 0.0438(8) 0.0022(7) -0.0186(7) 0.0161(7)
N22 0.0189(7) 0.0454(11) 0.0276(8) -0.0029(7) 0.0041(6) 0.0004(7)
O23 0.0274(8) 0.0826(13) 0.0613(10) -0.0242(9) 0.0200(7) 0.0024(8)
O24 0.0306(7) 0.0410(9) 0.0450(8) -0.0044(7) 0.0069(6) -0.0135(6)

loop_
_atom_type_symbol
_atom_type_description
_atom_type_scat_dispersion_real
_atom_type_scat_dispersion_imag
_atom_type_scat_source
C C 0.0033 0.0016 'International Tables Vol C Tables 4.2.6.8 and 6.1.1.4'
H H 0.0000 0.0000 'International Tables Vol C Tables 4.2.6.8 and 6.1.1.4'
N N 0.0061 0.0033 'International Tables Vol C Tables 4.2.6.8 and 6.1.1.4'
O O 0.0106 0.0060 'International Tables Vol C Tables 4.2.6.8 and 6.1.1.4'

loop_
_geom_angle_atom_site_label_1
_geom_angle_atom_site_label_2
_geom_angle_atom_site_label_3
_geom_angle
N2 N1 C5 112.01(12)
N2 N1 N13 117.08(12)
C5 N1 N13 130.89(12)
N1 N2 C3 104.65(12)
N2 C3 C4 114.41(13)
N2 C3 N6 119.53(13)
C4 C3 N6 126.04(14)
N9 C4 C5 129.23(14)
N9 C4 C3 129.66(14)
C5 C4 C3 101.11(13)
N1 C5 N10 124.92(14)
N1 C5 C4 107.81(13)
N10 C5 C4 126.97(14)
O7 N6 O8 123.94(13)
O7 N6 C3 119.47(13)
O8 N6 C3 116.59(12)
C4 N9 H9A 120.0
C4 N9 H9B 120.0
H9A N9 H9B 120.0
O12 N10 O11 123.59(13)
O12 N10 C5 119.90(13)
O11 N10 C5 116.50(13)
N1 N13 C14 116.06(12)
N1 N13 H13 109.4(13)
C14 N13 H13 112.6(12)
N13 C14 C15 111.57(12)
N13 C14 H14A 109.3
C15 C14 H14A 109.3
N13 C14 H14B 109.3
C15 C14 H14B 109.3
H14A C14 H14B 108.0
N19 C15 N16 106.95(13)
N19 C15 C14 112.43(12)
N16 C15 C14 110.85(12)
N19 C15 N22 107.48(13)
N16 C15 N22 104.93(12)
C14 C15 N22 113.71(14)
O18 N16 O17 127.48(16)
O18 N16 C15 118.56(15)
O17 N16 C15 113.95(15)
O21 N19 O20 127.84(16)
O21 N19 C15 117.47(15)
O20 N19 C15 114.70(14)
O24 N22 O23 127.67(16)
O24 N22 C15 116.12(13)
O23 N22 C15 116.21(16)

loop_
_geom_bond_atom_site_label_1
_geom_bond_atom_site_label_2
_geom_bond_distance
N1 N2 1.3170(17)
N1 C5 1.383(2)
N1 N13 1.3903(18)
N2 C3 1.332(2)
C3 C4 1.413(2)
C3 N6 1.420(2)
C4 N9 1.335(2)
C4 C5 1.400(2)
C5 N10 1.3986(19)
N6 O7 1.2303(17)
N6 O8 1.2333(17)
N9 H9A 0.8800
N9 H9B 0.8800
N10 O12 1.2342(17)
N10 O11 1.2449(17)
N13 C14 1.4541(19)
N13 H13 0.830(18)
C14 C15 1.527(2)
C14 H14A 0.9900
C14 H14B 0.9900
C15 N19 1.514(2)
C15 N16 1.522(2)
C15 N22 1.529(2)
N16 O18 1.210(2)
N16 O17 1.2102(19)
N19 O21 1.213(2)
N19 O20 1.216(2)
N22 O24 1.210(2)
N22 O23 1.215(2)

loop_
_geom_hbond_atom_site_label_D
_geom_hbond_atom_site_label_H
_geom_hbond_atom_site_label_A
_geom_hbond_distance_DH
_geom_hbond_distance_HA
_geom_hbond_distance_DA
_geom_hbond_angle_DHA
_geom_hbond_site_symmetry_A
N9 H9A O20 0.88 2.32 3.1036(19) 147.7 1_545
N9 H9B O7 0.88 2.28 3.1163(18) 159.0 6_755
N13 H13 O8 0.830(18) 2.390(18) 3.0388(17) 135.6(15) 2_566

loop_
_geom_torsion_atom_site_label_1
_geom_torsion_atom_site_label_2
_geom_torsion_atom_site_label_3
_geom_torsion_atom_site_label_4
_geom_torsion
C5 N1 N2 C3 -0.77(16)
N13 N1 N2 C3 177.49(12)
N1 N2 C3 C4 0.19(17)
N1 N2 C3 N6 -178.57(13)
N2 C3 C4 N9 179.91(15)
N6 C3 C4 N9 -1.4(3)
N2 C3 C4 C5 0.42(17)
N6 C3 C4 C5 179.09(14)
N2 N1 C5 N10 175.06(13)
N13 N1 C5 N10 -2.9(2)
N2 N1 C5 C4 1.07(17)
N13 N1 C5 C4 -176.88(14)
N9 C4 C5 N1 179.67(15)
C3 C4 C5 N1 -0.85(16)
N9 C4 C5 N10 5.8(3)
C3 C4 C5 N10 -174.68(14)
N2 C3 N6 O7 -11.0(2)
C4 C3 N6 O7 170.43(14)
N2 C3 N6 O8 168.60(13)
C4 C3 N6 O8 -10.0(2)
N1 C5 N10 O12 4.1(2)
C4 C5 N10 O12 176.90(14)
N1 C5 N10 O11 -175.30(14)
C4 C5 N10 O11 -2.5(2)
N2 N1 N13 C14 111.42(14)
C5 N1 N13 C14 -70.7(2)
N1 N13 C14 C15 -86.63(16)
N13 C14 C15 N19 -28.88(18)
N13 C14 C15 N16 -148.52(13)
N13 C14 C15 N22 93.55(15)
N19 C15 N16 O18 8.9(2)
C14 C15 N16 O18 131.78(17)
N22 C15 N16 O18 -105.06(18)
N19 C15 N16 O17 -172.19(14)
C14 C15 N16 O17 -49.30(19)
N22 C15 N16 O17 73.85(17)
N16 C15 N19 O21 -112.57(16)
C14 C15 N19 O21 125.53(16)
N22 C15 N19 O21 -0.34(19)
N16 C15 N19 O20 67.84(17)
C14 C15 N19 O20 -54.06(18)
N22 C15 N19 O20 -179.93(14)
N19 C15 N22 O24 93.32(17)
N16 C15 N22 O24 -153.08(15)
C14 C15 N22 O24 -31.8(2)
N19 C15 N22 O23 -86.71(18)
N16 C15 N22 O23 26.9(2)
C14 C15 N22 O23 148.17(16)
